data_4037817
loop_
_publ_author_name
'Wang, Rongkang'
'Ding, Tianqi'
'Jiang, Lvqi'
'He, Wujuan'
'Yi, Wenbin'

_publ_section_title
;
 Fluoromethoxymethylation of Nitrogen Heterocyclic Compounds with
 Fluoromethyl Iodide.
;
_journal_name_full 'The Journal of organic chemistry'
_journal_paper_doi 10.1021/acs.joc.9b03193
_journal_year 2020
_chemical_formula_sum 'C13 H13 F N2 O2'
_chemical_formula_weight 248.25
_space_group_crystal_system orthorhombic
_space_group_IT_number 19
_space_group_name_Hall 'P 2ac 2ab'
_space_group_name_H-M_alt 'P 21 21 21'
_atom_sites_solution_hydrogens geom
_audit_creation_method SHELXL-2018/3
_cell_angle_alpha 90
_cell_angle_beta 90
_cell_angle_gamma 90
_cell_formula_units_Z 4
_cell_length_a 4.2319(3)
_cell_length_b 14.2453(9)
_cell_length_c 19.5737(12)
_cell_measurement_reflns_used 4071
_cell_measurement_temperature 173(2)
_cell_measurement_theta_max 27.17
_cell_measurement_theta_min 2.52
_cell_volume 1179.99(13)
_computing_structure_refinement 'SHELXL-2018/3 (Sheldrick, 2018)'
_computing_structure_solution 'SHELXT 2014/5 (Sheldrick, 2014)'
_diffrn_ambient_temperature 173(2)
_diffrn_measured_fraction_theta_full 0.997
_diffrn_measured_fraction_theta_max 0.997
_diffrn_measurement_device_type 'Bruker APEX-II CCD'
_diffrn_measurement_method '\f and \w scans'
_diffrn_radiation_type MoK\a
_diffrn_radiation_wavelength 0.71073
_diffrn_reflns_av_R_equivalents 0.0420
_diffrn_reflns_av_unetI/netI 0.0361
_diffrn_reflns_Laue_measured_fraction_full 0.997
_diffrn_reflns_Laue_measured_fraction_max 0.997
_diffrn_reflns_limit_h_max 4
_diffrn_reflns_limit_h_min -5
_diffrn_reflns_limit_k_max 12
_diffrn_reflns_limit_k_min -16
_diffrn_reflns_limit_l_max 22
_diffrn_reflns_limit_l_min -23
_diffrn_reflns_number 7088
_diffrn_reflns_point_group_measured_fraction_full 0.998
_diffrn_reflns_point_group_measured_fraction_max 0.998
_diffrn_reflns_theta_full 25.009
_diffrn_reflns_theta_max 25.009
_diffrn_reflns_theta_min 2.525
_exptl_absorpt_coefficient_mu 0.106
_exptl_crystal_density_diffrn 1.397
_exptl_crystal_description BLOCK
_exptl_crystal_F_000 520
_exptl_crystal_size_max 0.220
_exptl_crystal_size_mid 0.190
_exptl_crystal_size_min 0.160
_refine_diff_density_max 0.122
_refine_diff_density_min -0.201
_refine_diff_density_rms 0.037
_refine_ls_abs_structure_details
;
 Flack x determined using 716 quotients [(I+)-(I-)]/[(I+)+(I-)]
 (Parsons, Flack and Wagner, Acta Cryst. B69 (2013) 249-259).
;
_refine_ls_abs_structure_Flack -0.6(7)
_refine_ls_extinction_method none
_refine_ls_goodness_of_fit_ref 1.055
_refine_ls_hydrogen_treatment constr
_refine_ls_matrix_type full
_refine_ls_number_parameters 164
_refine_ls_number_reflns 2065
_refine_ls_number_restraints 0
_refine_ls_restrained_S_all 1.055
_refine_ls_R_factor_all 0.0384
_refine_ls_R_factor_gt 0.0342
_refine_ls_shift/su_max 0.000
_refine_ls_shift/su_mean 0.000
_refine_ls_structure_factor_coef Fsqd
_refine_ls_weighting_details 'w=1/[\s^2^(Fo^2^)+(0.0512P)^2^+0.1488P] where P=(Fo^2^+2Fc^2^)/3'
_refine_ls_weighting_scheme calc
_refine_ls_wR_factor_gt 0.0886
_refine_ls_wR_factor_ref 0.0909
_reflns_Friedel_coverage 0.651
_reflns_Friedel_fraction_full 1.000
_reflns_Friedel_fraction_max 1.000
_reflns_number_gt 1900
_reflns_number_total 2065
_reflns_threshold_expression 'I > 2\s(I)'
_cod_data_source_file jo9b03193_si_002.cif
_cod_data_source_block 20190104LMF_0m_a
_cod_database_code 4037817
_shelx_shelxl_version_number 2018/3
_shelx_space_group_comment
;
The symmetry employed for this shelxl refinement is uniquely defined
by the following loop, which should always be used as a source of
symmetry information in preference to the above space-group names.
They are only intended as comments.
;
_shelx_estimated_absorpt_t_min 0.977
_shelx_estimated_absorpt_t_max 0.983

loop_
_space_group_symop_operation_xyz
'x, y, z'
'-x+1/2, -y, z+1/2'
'-x, y+1/2, -z+1/2'
'x+1/2, -y+1/2, -z'

loop_
_atom_site_label
_atom_site_type_symbol
_atom_site_fract_x
_atom_site_fract_y
_atom_site_fract_z
_atom_site_U_iso_or_equiv
_atom_site_adp_type
_atom_site_occupancy
_atom_site_site_symmetry_order
_atom_site_calc_flag
_atom_site_refinement_flags_posn
_atom_site_refinement_flags_adp
C1 C 0.5347(6) 0.44124(15) 0.50312(11) 0.0254(5) Uani 1 1 d . .
C2 C 0.3643(6) 0.35905(16) 0.49118(12) 0.0287(5) Uani 1 1 d . .
H2 H 0.253012 0.328355 0.526933 0.034 Uiso 1 1 calc R U
C3 C 0.3635(6) 0.32419(16) 0.42568(12) 0.0309(6) Uani 1 1 d . .
H3 H 0.249655 0.268270 0.415980 0.037 Uiso 1 1 calc R U
C4 C 0.5280(6) 0.36976(16) 0.37273(11) 0.0275(6) Uani 1 1 d . .
C5 C 0.6981(6) 0.45052(15) 0.38418(11) 0.0255(5) Uani 1 1 d . .
H5 H 0.807743 0.481011 0.348114 0.031 Uiso 1 1 calc R U
C6 C 0.7040(6) 0.48644(15) 0.45116(11) 0.0239(5) Uani 1 1 d . .
C7 C 0.8548(6) 0.56679(15) 0.48095(11) 0.0251(5) Uani 1 1 d . .
C8 C 0.7692(6) 0.56837(16) 0.54793(12) 0.0273(5) Uani 1 1 d . .
H8 H 0.834080 0.614495 0.580057 0.033 Uiso 1 1 calc R U
C9 C 1.0671(6) 0.63484(16) 0.44466(13) 0.0288(6) Uani 1 1 d . .
H9A H 1.202204 0.667155 0.478608 0.035 Uiso 1 1 calc R U
H9B H 1.207035 0.599896 0.413104 0.035 Uiso 1 1 calc R U
C10 C 0.8883(6) 0.70504(16) 0.40587(11) 0.0287(6) Uani 1 1 d . .
C11 C 0.4341(7) 0.47390(17) 0.62709(12) 0.0323(6) Uani 1 1 d . .
H11A H 0.223881 0.444802 0.620519 0.039 Uiso 1 1 calc R U
H11B H 0.405931 0.532981 0.653015 0.039 Uiso 1 1 calc R U
C12 C 0.4805(8) 0.35938(17) 0.71314(12) 0.0377(7) Uani 1 1 d . .
H12A H 0.622266 0.309606 0.730659 0.045 Uiso 1 1 calc R U
H12B H 0.293242 0.328834 0.692540 0.045 Uiso 1 1 calc R U
C13 C 0.6676(7) 0.36995(19) 0.25464(12) 0.0403(7) Uani 1 1 d . .
H13A H 0.588480 0.433838 0.247397 0.060 Uiso 1 1 calc R U
H13B H 0.636724 0.332967 0.212952 0.060 Uiso 1 1 calc R U
H13C H 0.893217 0.372296 0.265773 0.060 Uiso 1 1 calc R U
F1 F 0.3860(5) 0.41682(11) 0.76663(7) 0.0534(5) Uani 1 1 d . .
N1 N 0.7461(6) 0.76063(16) 0.37737(12) 0.0461(6) Uani 1 1 d . .
N2 N 0.5745(5) 0.49331(13) 0.56245(9) 0.0285(5) Uani 1 1 d . .
O1 O 0.4992(5) 0.32737(11) 0.30965(8) 0.0356(5) Uani 1 1 d . .
O2 O 0.6359(5) 0.41124(12) 0.66433(8) 0.0360(5) Uani 1 1 d . .

loop_
_atom_site_aniso_label
_atom_site_aniso_U_11
_atom_site_aniso_U_22
_atom_site_aniso_U_33
_atom_site_aniso_U_23
_atom_site_aniso_U_13
_atom_site_aniso_U_12
C1 0.0213(13) 0.0252(11) 0.0297(12) 0.0042(9) -0.0042(10) 0.0059(10)
C2 0.0247(13) 0.0273(12) 0.0342(12) 0.0094(9) -0.0017(11) 0.0014(11)
C3 0.0270(13) 0.0226(11) 0.0430(14) 0.0021(11) -0.0077(12) -0.0019(11)
C4 0.0258(14) 0.0248(11) 0.0319(13) -0.0009(9) -0.0049(11) 0.0044(11)
C5 0.0213(13) 0.0256(12) 0.0294(12) 0.0032(9) -0.0014(10) 0.0026(10)
C6 0.0205(13) 0.0213(11) 0.0299(12) 0.0049(9) -0.0039(10) 0.0045(10)
C7 0.0206(12) 0.0232(11) 0.0315(12) 0.0022(9) -0.0037(10) 0.0053(10)
C8 0.0254(13) 0.0260(12) 0.0306(13) 0.0010(9) -0.0057(10) 0.0034(11)
C9 0.0262(14) 0.0251(11) 0.0351(12) 0.0016(10) -0.0045(11) 0.0010(11)
C10 0.0296(14) 0.0252(11) 0.0312(13) -0.0007(9) 0.0019(12) -0.0023(11)
C11 0.0279(15) 0.0378(13) 0.0312(13) 0.0061(10) 0.0005(12) 0.0066(11)
C12 0.0490(18) 0.0300(12) 0.0341(13) 0.0020(10) 0.0055(13) -0.0005(14)
C13 0.0495(18) 0.0410(13) 0.0303(13) -0.0018(11) -0.0049(13) -0.0067(15)
F1 0.0740(14) 0.0535(9) 0.0326(8) 0.0002(7) 0.0088(9) 0.0069(10)
N1 0.0481(16) 0.0388(13) 0.0512(14) 0.0125(11) -0.0005(13) 0.0072(12)
N2 0.0275(12) 0.0313(10) 0.0266(10) 0.0036(8) -0.0019(9) 0.0023(10)
O1 0.0408(11) 0.0314(8) 0.0347(9) -0.0045(7) -0.0022(8) -0.0043(9)
O2 0.0315(10) 0.0418(10) 0.0348(9) 0.0153(7) 0.0013(8) 0.0055(8)

loop_
_atom_type_symbol
_atom_type_description
_atom_type_scat_dispersion_real
_atom_type_scat_dispersion_imag
_atom_type_scat_source
C C 0.0033 0.0016 'International Tables Vol C Tables 4.2.6.8 and 6.1.1.4'
H H 0.0000 0.0000 'International Tables Vol C Tables 4.2.6.8 and 6.1.1.4'
N N 0.0061 0.0033 'International Tables Vol C Tables 4.2.6.8 and 6.1.1.4'
O O 0.0106 0.0060 'International Tables Vol C Tables 4.2.6.8 and 6.1.1.4'
F F 0.0171 0.0103 'International Tables Vol C Tables 4.2.6.8 and 6.1.1.4'

loop_
_geom_angle_atom_site_label_1
_geom_angle_atom_site_label_2
_geom_angle_atom_site_label_3
_geom_angle
N2 C1 C2 130.6(2)
N2 C1 C6 107.4(2)
C2 C1 C6 121.9(2)
C3 C2 C1 117.4(2)
C3 C2 H2 121.3
C1 C2 H2 121.3
C2 C3 C4 121.3(2)
C2 C3 H3 119.4
C4 C3 H3 119.4
O1 C4 C5 123.9(2)
O1 C4 C3 114.4(2)
C5 C4 C3 121.7(2)
C4 C5 C6 117.7(2)
C4 C5 H5 121.1
C6 C5 H5 121.1
C1 C6 C5 120.0(2)
C1 C6 C7 107.41(19)
C5 C6 C7 132.6(2)
C8 C7 C6 106.6(2)
C8 C7 C9 127.2(2)
C6 C7 C9 126.1(2)
C7 C8 N2 110.2(2)
C7 C8 H8 124.9
N2 C8 H8 124.9
C10 C9 C7 112.1(2)
C10 C9 H9A 109.2
C7 C9 H9A 109.2
C10 C9 H9B 109.2
C7 C9 H9B 109.2
H9A C9 H9B 107.9
N1 C10 C9 178.1(3)
N2 C11 O2 108.9(2)
N2 C11 H11A 109.9
O2 C11 H11A 109.9
N2 C11 H11B 109.9
O2 C11 H11B 109.9
H11A C11 H11B 108.3
O2 C12 F1 110.20(19)
O2 C12 H12A 109.6
F1 C12 H12A 109.6
O2 C12 H12B 109.6
F1 C12 H12B 109.6
H12A C12 H12B 108.1
O1 C13 H13A 109.5
O1 C13 H13B 109.5
H13A C13 H13B 109.5
O1 C13 H13C 109.5
H13A C13 H13C 109.5
H13B C13 H13C 109.5
C8 N2 C1 108.31(19)
C8 N2 C11 125.6(2)
C1 N2 C11 126.1(2)
C4 O1 C13 116.44(19)
C12 O2 C11 113.8(2)

loop_
_geom_bond_atom_site_label_1
_geom_bond_atom_site_label_2
_geom_bond_distance
C1 N2 1.388(3)
C1 C2 1.395(3)
C1 C6 1.401(3)
C2 C3 1.375(3)
C2 H2 0.9500
C3 C4 1.407(3)
C3 H3 0.9500
C4 O1 1.380(3)
C4 C5 1.375(3)
C5 C6 1.408(3)
C5 H5 0.9500
C6 C7 1.434(3)
C7 C8 1.361(3)
C7 C9 1.500(3)
C8 N2 1.380(3)
C8 H8 0.9500
C9 C10 1.466(3)
C9 H9A 0.9900
C9 H9B 0.9900
C10 N1 1.140(3)
C11 N2 1.425(3)
C11 O2 1.434(3)
C11 H11A 0.9900
C11 H11B 0.9900
C12 O2 1.375(3)
C12 F1 1.388(3)
C12 H12A 0.9900
C12 H12B 0.9900
C13 O1 1.427(3)
C13 H13A 0.9800
C13 H13B 0.9800
C13 H13C 0.9800
